data_4084437
loop_
_publ_author_name
'Athukorala Arachchige, Kasun S.'
'Diamond, Louise M.'
'Knight, Fergus R.'
'Lechner, Marie-Luise'
'Slawin, Alexandra M. Z.'
'Woollins, J. Derek'

_publ_section_title
;
 Synthetic, Structural, and Spectroscopic Studies of Sterically Crowded
 Tin--Chalcogen Acenaphthenes
;
_journal_issue 21
_journal_name_full Organometallics
_journal_page_first 6089
_journal_paper_doi 10.1021/om500755w
_journal_volume 33
_journal_year 2014
_chemical_formula_moiety 'C30 H23 Cl S Sn'
_chemical_formula_sum 'C30 H23 Cl S Sn'
_chemical_formula_weight 569.71
_space_group_IT_number 2
_symmetry_cell_setting triclinic
_symmetry_Int_Tables_number 2
_symmetry_space_group_name_Hall '-P 1'
_symmetry_space_group_name_H-M 'P -1'
_atom_sites_solution_hydrogens geom
_atom_sites_solution_primary direct
_atom_sites_solution_secondary difmap
_cell_angle_alpha 86.738(7)
_cell_angle_beta 79.174(6)
_cell_angle_gamma 82.691(7)
_cell_formula_units_Z 4
_cell_length_a 10.8028(12)
_cell_length_b 12.2018(14)
_cell_length_c 19.344(2)
_cell_measurement_reflns_used 9501
_cell_measurement_temperature 125
_cell_measurement_theta_max 26.37
_cell_measurement_theta_min 1.68
_cell_volume 2482.6(5)
_computing_cell_refinement 'CrystalClear-SM Expert 2.0 r5'
_computing_data_collection 'CrystalClear-SM Expert 2.0 r5 (Rigaku, 2010)'
_computing_data_reduction 'CrystalClear-SM Expert 2.0 r5'
_computing_molecular_graphics 'CrystalStructure 4.1'
_computing_publication_material 'CrystalStructure 4.1 (Rigaku, 2014)'
_computing_structure_refinement 'SHELXL-2013 (Sheldrick, 2013)'
_computing_structure_solution SIR97
_diffrn_ambient_temperature 125
_diffrn_detector_area_resol_mean 29.257
_diffrn_measured_fraction_theta_full 0.987
_diffrn_measured_fraction_theta_max 0.987
_diffrn_measurement_device_type 'Rigaku Saturn70'
_diffrn_measurement_method \w
_diffrn_radiation_type 'Mo K\a'
_diffrn_radiation_wavelength 0.71075
_diffrn_reflns_av_R_equivalents 0.0495
_diffrn_reflns_Laue_measured_fraction_full 0.987
_diffrn_reflns_Laue_measured_fraction_max 0.987
_diffrn_reflns_limit_h_max 11
_diffrn_reflns_limit_h_min -12
_diffrn_reflns_limit_k_max 13
_diffrn_reflns_limit_k_min -14
_diffrn_reflns_limit_l_max 22
_diffrn_reflns_limit_l_min -22
_diffrn_reflns_number 19109
_diffrn_reflns_point_group_measured_fraction_full 0.987
_diffrn_reflns_point_group_measured_fraction_max 0.987
_diffrn_reflns_theta_full 25.000
_diffrn_reflns_theta_max 25.000
_diffrn_reflns_theta_min 1.072
_diffrn_standards_number 0
_exptl_absorpt_coefficient_mu 1.237
_exptl_absorpt_correction_T_max 0.964
_exptl_absorpt_correction_T_min 0.748
_exptl_absorpt_correction_type multi-scan
_exptl_absorpt_process_details 'REQAB (Rigaku, 1998)'
_exptl_crystal_colour colorless
_exptl_crystal_density_diffrn 1.524
_exptl_crystal_density_method 'not measured'
_exptl_crystal_description chunk
_exptl_crystal_F_000 1144.00
_exptl_crystal_size_max 0.180
_exptl_crystal_size_mid 0.120
_exptl_crystal_size_min 0.030
_refine_diff_density_max 1.20
_refine_diff_density_min -0.98
_refine_ls_extinction_method none
_refine_ls_goodness_of_fit_ref 1.094
_refine_ls_hydrogen_treatment constr
_refine_ls_number_parameters 595
_refine_ls_number_reflns 8617
_refine_ls_number_restraints 0
_refine_ls_R_factor_all 0.0661
_refine_ls_R_factor_gt 0.0526
_refine_ls_shift/su_max 0.001
_refine_ls_structure_factor_coef Fsqd
_refine_ls_weighting_details 'w = 1/[\s^2^(Fo^2^)+(0.0408P)^2^+5.1587P] where P=(Fo^2^+2Fc^2^)/3'
_refine_ls_weighting_scheme calc
_refine_ls_wR_factor_gt 0.1129
_refine_ls_wR_factor_ref 0.1206
_reflns_number_gt 7304
_reflns_number_total 8617
_reflns_threshold_expression F^2^>2.0\s(F^2^)
_cod_data_source_file om500755w_si_002.cif
_cod_data_source_block 5
_cod_depositor_comments 'Adding full bibliography for 4084433--4084444.cif.'
_cod_original_cell_volume 2482.7(5)
_cod_database_code 4084437
_shelxl_res_file
;
TITL KAAS-36-2
CELL  0.71075 10.80280 12.20180 19.34410 86.73760 79.17360 82.69060
ZERR  4 0.00120 0.00139 0.00227 0.00730 0.00560 0.00720
LATT 1
SFAC C H CL S SN
UNIT 120 92 4 4 4
SHEL 99999.000000 0.840885
OMIT     1   2   5
OMIT     4   6   3
OMIT     6   9   4
OMIT    -1   4  15
OMIT     5   8   3
OMIT     1   0   0
OMIT     5   7   5
OMIT     0   1   1
OMIT     7   9   8
OMIT    -6   4  10
OMIT     0  -1   1
OMIT     8  -5   8
OMIT     2   3   2
OMIT    -4  -5  13
OMIT     7  -1  12
OMIT     6   9   3
OMIT     1   0   1
OMIT     5   8   2
OMIT     3   5   3
L.S. 10
FMAP 2
PLAN -5
WPDB -2
HTAB
BOND $H
CONF
LIST 4
TEMP -148.0
ACTA 50
SIZE 0.030 0.120 0.180
WGHT    0.040800    5.158700
FVAR       0.78843
SN1   5    0.289772    0.832762    0.788412    11.00000    0.04257    0.02788 =
         0.02843   -0.00512   -0.00642   -0.00224
SN31  5    0.797179    0.327786    0.694745    11.00000    0.02627    0.02408 =
         0.02832   -0.00144   -0.00415   -0.00198
CL1   3    0.469937    0.688936    0.794186    11.00000    0.04138    0.03048 =
         0.04269   -0.01283   -0.01123    0.01121
CL31  3    0.734137    0.147065    0.670407    11.00000    0.01979    0.01729 =
         0.03782   -0.00373   -0.00711   -0.00306
S1    4    0.057290    0.990808    0.783221    11.00000    0.04480    0.02461 =
         0.02431   -0.00322   -0.00289   -0.00362
S31   4    0.897707    0.532435    0.727259    11.00000    0.03583    0.02366 =
         0.02574   -0.00423   -0.00120   -0.00201
C1    1    0.137683    0.746982    0.842731    11.00000    0.05752    0.02062 =
         0.02233   -0.00162   -0.01052   -0.00775
C2    1    0.165364    0.639905    0.869756    11.00000    0.06653    0.03306 =
         0.02755   -0.00184   -0.01040   -0.00205
AFIX  43
H2    2    0.251879    0.611886    0.868582    11.00000   -1.20000
AFIX   0
C3    1    0.071778    0.571176    0.898685    11.00000    0.09149    0.02484 =
         0.03025    0.00443   -0.01557   -0.01481
AFIX  43
H3    2    0.095627    0.498967    0.916502    11.00000   -1.20000
AFIX   0
C4    1   -0.052073    0.608711    0.900895    11.00000    0.06978    0.04013 =
         0.02614   -0.00218   -0.01042   -0.02339
C5    1   -0.085205    0.718013    0.877291    11.00000    0.05179    0.03645 =
         0.01948   -0.00711   -0.00266   -0.01394
C6    1   -0.215798    0.747082    0.885411    11.00000    0.05311    0.05895 =
         0.02499   -0.00768   -0.00456   -0.02803
C7    1   -0.263503    0.850677    0.863696    11.00000    0.03955    0.05981 =
         0.04336   -0.01397   -0.00900   -0.01088
AFIX  43
H7    2   -0.352342    0.872311    0.869163    11.00000   -1.20000
AFIX   0
C8    1   -0.175213    0.923643    0.832946    11.00000    0.04804    0.03533 =
         0.02983   -0.00802   -0.00863   -0.00164
AFIX  43
H8    2   -0.206486    0.994934    0.816785    11.00000   -1.20000
AFIX   0
C9    1   -0.045145    0.895771    0.825346    11.00000    0.04449    0.03243 =
         0.02211   -0.00367   -0.00946   -0.00595
C10   1    0.006046    0.788538    0.848023    11.00000    0.04602    0.03187 =
         0.01601   -0.00331   -0.00759   -0.00917
C11   1   -0.172916    0.557293    0.925300    11.00000    0.09906    0.05788 =
         0.03830    0.00352   -0.01491   -0.04571
AFIX  23
H11A  2   -0.177911    0.528482    0.974510    11.00000   -1.20000
H11B  2   -0.176893    0.495539    0.895041    11.00000   -1.20000
AFIX   0
C12   1   -0.281634    0.649236    0.919949    11.00000    0.07704    0.07552 =
         0.05107    0.00891   -0.01163   -0.05120
AFIX  23
H12A  2   -0.339513    0.626831    0.890689    11.00000   -1.20000
H12B  2   -0.330939    0.667746    0.967199    11.00000   -1.20000
AFIX   0
C13   1    0.356274    0.952252    0.842816    11.00000    0.03476    0.03194 =
         0.03647   -0.00564   -0.00562   -0.00321
C14   1    0.442625    1.023412    0.809654    11.00000    0.05649    0.03446 =
         0.04494    0.00303   -0.00416   -0.01130
AFIX  43
H14   2    0.471139    1.020565    0.760175    11.00000   -1.20000
AFIX   0
C15   1    0.487581    1.098161    0.847530    11.00000    0.04932    0.03990 =
         0.08111    0.00347   -0.01056   -0.01968
AFIX  43
H15   2    0.546299    1.146108    0.824429    11.00000   -1.20000
AFIX   0
C16   1    0.445771    1.101484    0.918701    11.00000    0.06497    0.04392 =
         0.07880   -0.01808   -0.03287   -0.01151
AFIX  43
H16   2    0.476002    1.152379    0.945060    11.00000   -1.20000
AFIX   0
C17   1    0.361525    1.033174    0.952592    11.00000    0.05907    0.06052 =
         0.04499   -0.01273   -0.01060   -0.01717
AFIX  43
H17   2    0.333365    1.037076    1.002056    11.00000   -1.20000
AFIX   0
C18   1    0.317198    0.958549    0.915247    11.00000    0.04634    0.04242 =
         0.03373   -0.00762   -0.00801   -0.01069
AFIX  43
H18   2    0.259155    0.910767    0.939330    11.00000   -1.20000
AFIX   0
C19   1    0.307612    0.847362    0.676608    11.00000    0.04714    0.02893 =
         0.02627   -0.00781   -0.00140    0.00286
C20   1    0.420601    0.872659    0.634641    11.00000    0.05054    0.03997 =
         0.03153   -0.00655   -0.00427    0.00028
AFIX  43
H20   2    0.491375    0.881167    0.655663    11.00000   -1.20000
AFIX   0
C21   1    0.430011    0.885476    0.562084    11.00000    0.05268    0.03696 =
         0.03872   -0.00533    0.00804    0.00181
AFIX  43
H21   2    0.506907    0.903700    0.533715    11.00000   -1.20000
AFIX   0
C22   1    0.327570    0.871780    0.530833    11.00000    0.06649    0.04077 =
         0.03368   -0.00739   -0.00461    0.00222
AFIX  43
H22   2    0.334321    0.881256    0.481232    11.00000   -1.20000
AFIX   0
C23   1    0.215480    0.844306    0.571885    11.00000    0.05513    0.04051 =
         0.03786   -0.01323   -0.01284   -0.00845
AFIX  43
H23   2    0.145716    0.833378    0.550655    11.00000   -1.20000
AFIX   0
C24   1    0.206521    0.833059    0.643774    11.00000    0.05354    0.03259 =
         0.03262   -0.00774   -0.00784   -0.00762
AFIX  43
H24   2    0.129296    0.815039    0.671874    11.00000   -1.20000
AFIX   0
C25   1    0.061113    1.087324    0.848517    11.00000    0.04310    0.02062 =
         0.02587   -0.00324   -0.00999    0.00441
C26   1    0.135200    1.172413    0.824903    11.00000    0.05053    0.02671 =
         0.02839    0.00077   -0.00382   -0.00211
AFIX  43
H26   2    0.179530    1.174807    0.777628    11.00000   -1.20000
AFIX   0
C27   1    0.143927    1.252979    0.870312    11.00000    0.07111    0.02963 =
         0.03633   -0.00447   -0.00951   -0.00929
AFIX  43
H27   2    0.193727    1.311333    0.854243    11.00000   -1.20000
AFIX   0
C28   1    0.080168    1.248840    0.939270    11.00000    0.07186    0.03287 =
         0.03367   -0.01248   -0.01166   -0.00460
AFIX  43
H28   2    0.085827    1.304428    0.970605    11.00000   -1.20000
AFIX   0
C29   1    0.008068    1.163430    0.962490    11.00000    0.05245    0.04618 =
         0.02208   -0.00594   -0.00488    0.00066
AFIX  43
H29   2   -0.034523    1.160539    1.010104    11.00000   -1.20000
AFIX   0
C30   1   -0.003275    1.081796    0.917539    11.00000    0.04041    0.03199 =
         0.02637    0.00011   -0.00115   -0.00212
AFIX  43
H30   2   -0.053699    1.023869    0.933642    11.00000   -1.20000
AFIX   0
C31   1    0.998871    0.285022    0.671036    11.00000    0.02346    0.02573 =
         0.02195   -0.00019   -0.00392   -0.00160
C32   1    1.047422    0.181573    0.645101    11.00000    0.02911    0.02693 =
         0.02477   -0.00046   -0.00444   -0.00719
AFIX  43
H32   2    0.989595    0.132503    0.638169    11.00000   -1.20000
AFIX   0
C33   1    1.178805    0.145796    0.628523    11.00000    0.02790    0.02896 =
         0.02805   -0.00514   -0.00333    0.00452
AFIX  43
H33   2    1.208475    0.074850    0.609966    11.00000   -1.20000
AFIX   0
C34   1    1.262699    0.215368    0.639711    11.00000    0.02284    0.03110 =
         0.02573    0.00308   -0.00333   -0.00023
C35   1    1.214724    0.319882    0.666227    11.00000    0.02446    0.03308 =
         0.01975    0.00148   -0.00373   -0.00654
C36   1    1.312013    0.378768    0.677653    11.00000    0.03421    0.03493 =
         0.02859    0.00496   -0.00994   -0.00192
C37   1    1.282532    0.484761    0.701647    11.00000    0.03950    0.03752 =
         0.03677   -0.00177   -0.00990   -0.01480
AFIX  43
H37   2    1.346951    0.526960    0.708667    11.00000   -1.20000
AFIX   0
C38   1    1.153524    0.528402    0.715412    11.00000    0.03889    0.03065 =
         0.02705   -0.00108   -0.00974   -0.01288
AFIX  43
H38   2    1.131869    0.601389    0.732030    11.00000   -1.20000
AFIX   0
C39   1    1.057226    0.469842    0.705830    11.00000    0.03038    0.02973 =
         0.01855   -0.00272   -0.00453   -0.00372
C40   1    1.084823    0.359601    0.681330    11.00000    0.02770    0.02216 =
         0.01747    0.00100   -0.00557   -0.00490
C41   1    1.404221    0.201637    0.629386    11.00000    0.03084    0.03658 =
         0.04073    0.00108   -0.00326   -0.00049
AFIX  23
H41A  2    1.442060    0.197043    0.578738    11.00000   -1.20000
H41B  2    1.435632    0.133820    0.654473    11.00000   -1.20000
AFIX   0
C42   1    1.437819    0.306452    0.660674    11.00000    0.02655    0.04466 =
         0.05072    0.00232   -0.01482   -0.00830
AFIX  23
H42A  2    1.474203    0.287042    0.703701    11.00000   -1.20000
H42B  2    1.499377    0.344199    0.625967    11.00000   -1.20000
AFIX   0
C43   1    0.706400    0.338258    0.802668    11.00000    0.02713    0.02618 =
         0.02893    0.00014   -0.00094   -0.00851
C44   1    0.765834    0.285313    0.855102    11.00000    0.03264    0.04774 =
         0.03341    0.00889   -0.00424   -0.00035
AFIX  43
H44   2    0.846188    0.242640    0.842866    11.00000   -1.20000
AFIX   0
C45   1    0.708773    0.294304    0.925079    11.00000    0.04644    0.05820 =
         0.04081    0.01456   -0.01128   -0.01623
AFIX  43
H45   2    0.750355    0.257055    0.960376    11.00000   -1.20000
AFIX   0
C46   1    0.593172    0.356018    0.944564    11.00000    0.05418    0.04766 =
         0.03450   -0.00523    0.00643   -0.01361
AFIX  43
H46   2    0.555075    0.361523    0.992864    11.00000   -1.20000
AFIX   0
C47   1    0.533131    0.409812    0.893305    11.00000    0.03671    0.04576 =
         0.04946   -0.01227    0.01223   -0.00745
AFIX  43
H47   2    0.453419    0.453202    0.906231    11.00000   -1.20000
AFIX   0
C48   1    0.589109    0.400784    0.822275    11.00000    0.03175    0.04404 =
         0.03819   -0.00044   -0.00192   -0.00212
AFIX  43
H48   2    0.546805    0.437584    0.787128    11.00000   -1.20000
AFIX   0
C49   1    0.719554    0.429171    0.617805    11.00000    0.02960    0.02590 =
         0.03023    0.00127   -0.00413   -0.00795
C50   1    0.641707    0.527738    0.633460    11.00000    0.03189    0.03474 =
         0.03857   -0.00156   -0.00395   -0.00556
AFIX  43
H50   2    0.619995    0.550586    0.680784    11.00000   -1.20000
AFIX   0
C51   1    0.595689    0.592673    0.581009    11.00000    0.03826    0.03891 =
         0.05984    0.00623   -0.01531    0.00823
AFIX  43
H51   2    0.540812    0.658799    0.592732    11.00000   -1.20000
AFIX   0
C52   1    0.628311    0.562781    0.512199    11.00000    0.06240    0.05573 =
         0.05042    0.01644   -0.02560    0.00495
AFIX  43
H52   2    0.598069    0.608862    0.476181    11.00000   -1.20000
AFIX   0
C53   1    0.705926    0.464613    0.495431    11.00000    0.05765    0.07008 =
         0.03228   -0.00127   -0.00950   -0.00793
AFIX  43
H53   2    0.729144    0.443439    0.447797    11.00000   -1.20000
AFIX   0
C54   1    0.749351    0.397769    0.548061    11.00000    0.03721    0.03852 =
         0.03966   -0.00478   -0.00796   -0.00481
AFIX  43
H54   2    0.800145    0.329576    0.536479    11.00000   -1.20000
AFIX   0
C55   1    0.890123    0.638643    0.660323    11.00000    0.02748    0.02386 =
         0.03250    0.00026   -0.00464   -0.00530
C56   1    0.932741    0.617785    0.589406    11.00000    0.03147    0.03560 =
         0.03349   -0.00010   -0.00647   -0.00317
AFIX  43
H56   2    0.972820    0.546798    0.574957    11.00000   -1.20000
AFIX   0
C57   1    0.915547    0.702601    0.540322    11.00000    0.04369    0.05698 =
         0.03093    0.00858   -0.00589   -0.01026
AFIX  43
H57   2    0.945673    0.689959    0.491717    11.00000   -1.20000
AFIX   0
C58   1    0.855141    0.805581    0.560922    11.00000    0.06778    0.04156 =
         0.05491    0.01668   -0.01691    0.00182
AFIX  43
H58   2    0.842029    0.862723    0.526680    11.00000   -1.20000
AFIX   0
C59   1    0.814259    0.824477    0.631401    11.00000    0.06696    0.02860 =
         0.06818    0.00451   -0.01047    0.00298
AFIX  43
H59   2    0.774743    0.895595    0.645912    11.00000   -1.20000
AFIX   0
C60   1    0.830253    0.740680    0.681326    11.00000    0.05889    0.02872 =
         0.03697   -0.00164   -0.01211    0.00174
AFIX  43
H60   2    0.799997    0.753618    0.729884    11.00000   -1.20000
AFIX   0
HKLF 4
 
REM  KAAS-36-2
REM R1 =  0.0526 for    7304 Fo > 4sig(Fo)  and  0.0661 for all    8617 data
REM    595 parameters refined using      0 restraints
 
END  
     
WGHT      0.0397      5.3254 

REM No hydrogen bonds found for HTAB generation

REM Highest difference peak  1.201,  deepest hole -0.978,  1-sigma level  0.120
Q1    1   0.7329  0.1382  0.6959  11.00000  0.05    1.20
Q2    1   0.7511  0.1246  0.6802  11.00000  0.05    1.18
Q3    1   0.7219  0.1204  0.6817  11.00000  0.05    1.17
Q4    1   0.7275  0.1810  0.6590  11.00000  0.05    1.10
Q5    1   0.7558  0.1536  0.6506  11.00000  0.05    1.06
;

loop_
_symmetry_equiv_pos_site_id
_symmetry_equiv_pos_as_xyz
1 +X,+Y,+Z
2 -X,-Y,-Z

loop_
_atom_site_label
_atom_site_type_symbol
_atom_site_fract_x
_atom_site_fract_y
_atom_site_fract_z
_atom_site_U_iso_or_equiv
_atom_site_adp_type
_atom_site_occupancy
_atom_site_site_symmetry_multiplicity
_atom_site_calc_flag
_atom_site_refinement_flags
Sn1 Sn 0.28977(4) 0.83276(3) 0.78841(2) 0.03297(13) Uani 1 2 d .
Sn31 Sn 0.79718(4) 0.32779(3) 0.69474(2) 0.02640(12) Uani 1 2 d .
Cl1 Cl 0.46994(14) 0.68894(11) 0.79419(7) 0.0386(3) Uani 1 2 d .
Cl31 Cl 0.73414(12) 0.14707(9) 0.67041(7) 0.0245(3) Uani 1 2 d .
S1 S 0.05729(15) 0.99081(11) 0.78322(7) 0.0316(3) Uani 1 2 d .
S31 S 0.89771(14) 0.53243(10) 0.72726(7) 0.0290(3) Uani 1 2 d .
C1 C 0.1377(6) 0.7470(4) 0.8427(3) 0.0328(14) Uani 1 2 d .
C2 C 0.1654(7) 0.6399(5) 0.8698(3) 0.0424(16) Uani 1 2 d .
C3 C 0.0718(8) 0.5712(5) 0.8987(3) 0.0478(18) Uani 1 2 d .
C4 C -0.0521(7) 0.6087(5) 0.9009(3) 0.0436(16) Uani 1 2 d .
C5 C -0.0852(6) 0.7180(5) 0.8773(3) 0.0354(14) Uani 1 2 d .
C6 C -0.2158(7) 0.7471(6) 0.8854(3) 0.0439(16) Uani 1 2 d .
C7 C -0.2635(7) 0.8507(6) 0.8637(3) 0.0465(16) Uani 1 2 d .
C8 C -0.1752(6) 0.9236(5) 0.8329(3) 0.0376(14) Uani 1 2 d .
C9 C -0.0451(6) 0.8958(4) 0.8254(3) 0.0323(13) Uani 1 2 d .
C10 C 0.0060(6) 0.7885(4) 0.8480(3) 0.0306(13) Uani 1 2 d .
C11 C -0.1729(8) 0.5573(6) 0.9253(4) 0.062(2) Uani 1 2 d .
C12 C -0.2816(8) 0.6492(6) 0.9200(4) 0.065(2) Uani 1 2 d .
C13 C 0.3563(6) 0.9523(4) 0.8428(3) 0.0344(13) Uani 1 2 d .
C14 C 0.4426(7) 1.0234(5) 0.8096(3) 0.0456(16) Uani 1 2 d .
C15 C 0.4876(7) 1.0982(5) 0.8475(4) 0.0559(19) Uani 1 2 d .
C16 C 0.4458(7) 1.1015(6) 0.9187(4) 0.059(2) Uani 1 2 d .
C17 C 0.3615(7) 1.0332(6) 0.9526(4) 0.0534(18) Uani 1 2 d .
C18 C 0.3172(6) 0.9586(5) 0.9153(3) 0.0400(15) Uani 1 2 d .
C19 C 0.3076(6) 0.8474(4) 0.6766(3) 0.0352(14) Uani 1 2 d .
C20 C 0.4206(6) 0.8727(5) 0.6346(3) 0.0414(15) Uani 1 2 d .
C21 C 0.4300(7) 0.8855(5) 0.5621(3) 0.0454(17) Uani 1 2 d .
C22 C 0.3276(7) 0.8718(5) 0.5308(3) 0.0481(17) Uani 1 2 d .
C23 C 0.2155(7) 0.8443(5) 0.5719(3) 0.0432(16) Uani 1 2 d .
C24 C 0.2065(6) 0.8331(5) 0.6438(3) 0.0391(15) Uani 1 2 d .
C25 C 0.0611(6) 1.0873(4) 0.8485(3) 0.0300(13) Uani 1 2 d .
C26 C 0.1352(6) 1.1724(4) 0.8249(3) 0.0359(14) Uani 1 2 d .
C27 C 0.1439(7) 1.2530(5) 0.8703(3) 0.0453(17) Uani 1 2 d .
C28 C 0.0802(7) 1.2488(5) 0.9393(3) 0.0456(17) Uani 1 2 d .
C29 C 0.0081(6) 1.1634(5) 0.9625(3) 0.0409(15) Uani 1 2 d .
C30 C -0.0033(6) 1.0818(5) 0.9175(3) 0.0338(13) Uani 1 2 d .
C31 C 0.9989(5) 0.2850(4) 0.6710(3) 0.0239(11) Uani 1 2 d .
C32 C 1.0474(5) 0.1816(4) 0.6451(3) 0.0267(12) Uani 1 2 d .
C33 C 1.1788(5) 0.1458(4) 0.6285(3) 0.0291(12) Uani 1 2 d .
C34 C 1.2627(5) 0.2154(4) 0.6397(3) 0.0271(12) Uani 1 2 d .
C35 C 1.2147(5) 0.3199(4) 0.6662(3) 0.0256(11) Uani 1 2 d .
C36 C 1.3120(6) 0.3788(5) 0.6776(3) 0.0325(13) Uani 1 2 d .
C37 C 1.2825(6) 0.4848(5) 0.7017(3) 0.0366(14) Uani 1 2 d .
C38 C 1.1535(6) 0.5284(5) 0.7154(3) 0.0309(13) Uani 1 2 d .
C39 C 1.0572(5) 0.4698(4) 0.7058(3) 0.0261(12) Uani 1 2 d .
C40 C 1.0848(5) 0.3596(4) 0.6813(2) 0.0221(11) Uani 1 2 d .
C41 C 1.4042(6) 0.2016(5) 0.6294(3) 0.0369(14) Uani 1 2 d .
C42 C 1.4378(6) 0.3065(5) 0.6607(3) 0.0394(14) Uani 1 2 d .
C43 C 0.7064(5) 0.3383(4) 0.8027(3) 0.0275(12) Uani 1 2 d .
C44 C 0.7658(6) 0.2853(5) 0.8551(3) 0.0390(14) Uani 1 2 d .
C45 C 0.7088(7) 0.2943(6) 0.9251(3) 0.0478(16) Uani 1 2 d .
C46 C 0.5932(7) 0.3560(5) 0.9446(3) 0.0465(17) Uani 1 2 d .
C47 C 0.5331(6) 0.4098(5) 0.8933(3) 0.0460(16) Uani 1 2 d .
C48 C 0.5891(6) 0.4008(5) 0.8223(3) 0.0388(14) Uani 1 2 d .
C49 C 0.7196(5) 0.4292(4) 0.6178(3) 0.0284(12) Uani 1 2 d .
C50 C 0.6417(6) 0.5277(5) 0.6335(3) 0.0352(13) Uani 1 2 d .
C51 C 0.5957(6) 0.5927(5) 0.5810(4) 0.0463(16) Uani 1 2 d .
C52 C 0.6283(7) 0.5628(6) 0.5122(4) 0.0559(19) Uani 1 2 d .
C53 C 0.7059(7) 0.4646(6) 0.4954(3) 0.0532(18) Uani 1 2 d .
C54 C 0.7493(6) 0.3978(5) 0.5481(3) 0.0382(14) Uani 1 2 d .
C55 C 0.8901(5) 0.6386(4) 0.6603(3) 0.0279(12) Uani 1 2 d .
C56 C 0.9327(6) 0.6178(5) 0.5894(3) 0.0336(13) Uani 1 2 d .
C57 C 0.9155(6) 0.7026(5) 0.5403(3) 0.0440(16) Uani 1 2 d .
C58 C 0.8551(7) 0.8056(5) 0.5609(4) 0.0554(19) Uani 1 2 d .
C59 C 0.8143(7) 0.8245(5) 0.6314(4) 0.0558(19) Uani 1 2 d .
C60 C 0.8303(6) 0.7407(5) 0.6813(3) 0.0417(15) Uani 1 2 d .
H2 H 0.25188 0.61189 0.86858 0.0509 Uiso 1 2 calc R
H3 H 0.09563 0.49897 0.9165 0.0573 Uiso 1 2 calc R
H7 H -0.35234 0.87231 0.86916 0.0558 Uiso 1 2 calc R
H8 H -0.20649 0.99493 0.81679 0.0451 Uiso 1 2 calc R
H11A H -0.17791 0.52848 0.97451 0.0741 Uiso 1 2 calc R
H11B H -0.17689 0.49554 0.89504 0.0741 Uiso 1 2 calc R
H12A H -0.33951 0.62683 0.89069 0.0775 Uiso 1 2 calc R
H12B H -0.33094 0.66775 0.9672 0.0775 Uiso 1 2 calc R
H14 H 0.47114 1.02057 0.76017 0.0547 Uiso 1 2 calc R
H15 H 0.5463 1.14611 0.82443 0.0671 Uiso 1 2 calc R
H16 H 0.476 1.15238 0.94506 0.0707 Uiso 1 2 calc R
H17 H 0.33337 1.03708 1.00206 0.0641 Uiso 1 2 calc R
H18 H 0.25915 0.91077 0.93933 0.0480 Uiso 1 2 calc R
H20 H 0.49138 0.88117 0.65566 0.0497 Uiso 1 2 calc R
H21 H 0.50691 0.9037 0.53372 0.0545 Uiso 1 2 calc R
H22 H 0.33432 0.88126 0.48123 0.0577 Uiso 1 2 calc R
H23 H 0.14572 0.83338 0.55066 0.0519 Uiso 1 2 calc R
H24 H 0.1293 0.81504 0.67187 0.0469 Uiso 1 2 calc R
H26 H 0.17953 1.17481 0.77763 0.0431 Uiso 1 2 calc R
H27 H 0.19373 1.31133 0.85424 0.0544 Uiso 1 2 calc R
H28 H 0.08583 1.30443 0.97061 0.0547 Uiso 1 2 calc R
H29 H -0.03452 1.16054 1.0101 0.0490 Uiso 1 2 calc R
H30 H -0.0537 1.02387 0.93364 0.0406 Uiso 1 2 calc R
H32 H 0.9896 0.1325 0.63817 0.0320 Uiso 1 2 calc R
H33 H 1.20847 0.07485 0.60997 0.0349 Uiso 1 2 calc R
H37 H 1.34695 0.52696 0.70867 0.0439 Uiso 1 2 calc R
H38 H 1.13187 0.60139 0.73203 0.0371 Uiso 1 2 calc R
H41A H 1.44206 0.19704 0.57874 0.0442 Uiso 1 2 calc R
H41B H 1.43563 0.13382 0.65447 0.0442 Uiso 1 2 calc R
H42A H 1.4742 0.28704 0.7037 0.0473 Uiso 1 2 calc R
H42B H 1.49938 0.3442 0.62597 0.0473 Uiso 1 2 calc R
H44 H 0.84619 0.24264 0.84287 0.0467 Uiso 1 2 calc R
H45 H 0.75035 0.25705 0.96038 0.0574 Uiso 1 2 calc R
H46 H 0.55507 0.36152 0.99286 0.0558 Uiso 1 2 calc R
H47 H 0.45342 0.4532 0.90623 0.0552 Uiso 1 2 calc R
H48 H 0.5468 0.43758 0.78713 0.0466 Uiso 1 2 calc R
H50 H 0.61999 0.55059 0.68078 0.0423 Uiso 1 2 calc R
H51 H 0.54081 0.6588 0.59273 0.0555 Uiso 1 2 calc R
H52 H 0.59807 0.60886 0.47618 0.0671 Uiso 1 2 calc R
H53 H 0.72914 0.44344 0.4478 0.0638 Uiso 1 2 calc R
H54 H 0.80015 0.32958 0.53648 0.0458 Uiso 1 2 calc R
H56 H 0.97282 0.5468 0.57496 0.0403 Uiso 1 2 calc R
H57 H 0.94567 0.68996 0.49172 0.0528 Uiso 1 2 calc R
H58 H 0.84203 0.86272 0.52668 0.0665 Uiso 1 2 calc R
H59 H 0.77474 0.8956 0.64591 0.0670 Uiso 1 2 calc R
H60 H 0.8 0.75362 0.72988 0.0500 Uiso 1 2 calc R

loop_
_atom_site_aniso_label
_atom_site_aniso_U_11
_atom_site_aniso_U_22
_atom_site_aniso_U_33
_atom_site_aniso_U_12
_atom_site_aniso_U_13
_atom_site_aniso_U_23
Sn1 0.0426(3) 0.0279(2) 0.0284(2) -0.00224(17) -0.00642(18) -0.00512(16)
Sn31 0.0263(2) 0.0241(2) 0.0283(2) -0.00198(15) -0.00415(16) -0.00144(15)
Cl1 0.0414(9) 0.0305(7) 0.0427(8) 0.0112(6) -0.0112(7) -0.0128(6)
Cl31 0.0198(7) 0.0173(6) 0.0378(7) -0.0031(5) -0.0071(5) -0.0037(5)
S1 0.0448(9) 0.0246(7) 0.0243(7) -0.0036(6) -0.0029(6) -0.0032(5)
S31 0.0358(8) 0.0237(7) 0.0257(7) -0.0020(6) -0.0012(6) -0.0042(5)
C1 0.058(4) 0.021(3) 0.022(3) -0.008(3) -0.011(3) -0.002(2)
C2 0.067(5) 0.033(3) 0.028(3) -0.002(3) -0.010(3) -0.002(3)
C3 0.091(6) 0.025(3) 0.030(3) -0.015(3) -0.016(3) 0.004(3)
C4 0.070(5) 0.040(3) 0.026(3) -0.023(3) -0.010(3) -0.002(3)
C5 0.052(4) 0.036(3) 0.019(3) -0.014(3) -0.003(3) -0.007(2)
C6 0.053(4) 0.059(4) 0.025(3) -0.028(3) -0.005(3) -0.008(3)
C7 0.040(4) 0.060(4) 0.043(4) -0.011(3) -0.009(3) -0.014(3)
C8 0.048(4) 0.035(3) 0.030(3) -0.002(3) -0.009(3) -0.008(2)
C9 0.044(4) 0.032(3) 0.022(3) -0.006(3) -0.009(2) -0.004(2)
C10 0.046(4) 0.032(3) 0.016(2) -0.009(3) -0.008(2) -0.003(2)
C11 0.099(7) 0.058(4) 0.038(4) -0.046(5) -0.015(4) 0.004(3)
C12 0.077(6) 0.076(5) 0.051(4) -0.051(5) -0.012(4) 0.009(4)
C13 0.035(3) 0.032(3) 0.036(3) -0.003(3) -0.006(3) -0.006(2)
C14 0.056(5) 0.034(3) 0.045(4) -0.011(3) -0.004(3) 0.003(3)
C15 0.049(5) 0.040(4) 0.081(5) -0.020(3) -0.011(4) 0.003(4)
C16 0.065(5) 0.044(4) 0.079(5) -0.012(4) -0.033(4) -0.018(4)
C17 0.059(5) 0.061(4) 0.045(4) -0.017(4) -0.011(3) -0.013(3)
C18 0.046(4) 0.042(3) 0.034(3) -0.011(3) -0.008(3) -0.008(3)
C19 0.047(4) 0.029(3) 0.026(3) 0.003(3) -0.001(3) -0.008(2)
C20 0.051(4) 0.040(3) 0.032(3) 0.000(3) -0.004(3) -0.007(3)
C21 0.053(4) 0.037(3) 0.039(3) 0.002(3) 0.008(3) -0.005(3)
C22 0.066(5) 0.041(4) 0.034(3) 0.002(3) -0.005(3) -0.007(3)
C23 0.055(4) 0.041(3) 0.038(3) -0.008(3) -0.013(3) -0.013(3)
C24 0.054(4) 0.033(3) 0.033(3) -0.008(3) -0.008(3) -0.008(3)
C25 0.043(4) 0.021(3) 0.026(3) 0.004(2) -0.010(2) -0.003(2)
C26 0.051(4) 0.027(3) 0.028(3) -0.002(3) -0.004(3) 0.001(2)
C27 0.071(5) 0.030(3) 0.036(3) -0.009(3) -0.010(3) -0.004(3)
C28 0.072(5) 0.033(3) 0.034(3) -0.005(3) -0.012(3) -0.012(3)
C29 0.052(4) 0.046(4) 0.022(3) 0.001(3) -0.005(3) -0.006(3)
C30 0.040(4) 0.032(3) 0.026(3) -0.002(3) -0.001(3) 0.000(2)
C31 0.023(3) 0.026(3) 0.022(2) -0.002(2) -0.004(2) -0.000(2)
C32 0.029(3) 0.027(3) 0.025(3) -0.007(2) -0.004(2) -0.000(2)
C33 0.028(3) 0.029(3) 0.028(3) 0.005(2) -0.003(2) -0.005(2)
C34 0.023(3) 0.031(3) 0.026(3) -0.000(2) -0.003(2) 0.003(2)
C35 0.024(3) 0.033(3) 0.020(2) -0.007(2) -0.004(2) 0.001(2)
C36 0.034(3) 0.035(3) 0.029(3) -0.002(3) -0.010(2) 0.005(2)
C37 0.040(4) 0.038(3) 0.037(3) -0.015(3) -0.010(3) -0.002(3)
C38 0.039(4) 0.031(3) 0.027(3) -0.013(3) -0.010(2) -0.001(2)
C39 0.030(3) 0.030(3) 0.019(2) -0.004(2) -0.005(2) -0.003(2)
C40 0.028(3) 0.022(3) 0.017(2) -0.005(2) -0.006(2) 0.001(2)
C41 0.031(3) 0.037(3) 0.041(3) -0.000(3) -0.003(3) 0.001(3)
C42 0.027(3) 0.045(3) 0.051(4) -0.008(3) -0.015(3) 0.002(3)
C43 0.027(3) 0.026(3) 0.029(3) -0.009(2) -0.001(2) 0.000(2)
C44 0.033(4) 0.048(4) 0.033(3) -0.000(3) -0.004(3) 0.009(3)
C45 0.046(4) 0.058(4) 0.041(4) -0.016(3) -0.011(3) 0.015(3)
C46 0.054(5) 0.048(4) 0.035(3) -0.014(3) 0.006(3) -0.005(3)
C47 0.037(4) 0.046(4) 0.049(4) -0.007(3) 0.012(3) -0.012(3)
C48 0.032(4) 0.044(3) 0.038(3) -0.002(3) -0.002(3) -0.000(3)
C49 0.030(3) 0.026(3) 0.030(3) -0.008(2) -0.004(2) 0.001(2)
C50 0.032(3) 0.035(3) 0.039(3) -0.006(3) -0.004(3) -0.002(3)
C51 0.038(4) 0.039(3) 0.060(4) 0.008(3) -0.015(3) 0.006(3)
C52 0.062(5) 0.056(4) 0.050(4) 0.005(4) -0.026(4) 0.016(3)
C53 0.058(5) 0.070(5) 0.032(3) -0.008(4) -0.009(3) -0.001(3)
C54 0.037(4) 0.039(3) 0.040(3) -0.005(3) -0.008(3) -0.005(3)
C55 0.027(3) 0.024(3) 0.033(3) -0.005(2) -0.005(2) 0.000(2)
C56 0.031(3) 0.036(3) 0.033(3) -0.003(3) -0.006(3) -0.000(2)
C57 0.044(4) 0.057(4) 0.031(3) -0.010(3) -0.006(3) 0.009(3)
C58 0.068(5) 0.042(4) 0.055(4) 0.002(3) -0.017(4) 0.017(3)
C59 0.067(5) 0.029(3) 0.068(5) 0.003(3) -0.010(4) 0.005(3)
C60 0.059(4) 0.029(3) 0.037(3) 0.002(3) -0.012(3) -0.002(3)

loop_
_atom_type_symbol
_atom_type_description
_atom_type_scat_dispersion_real
_atom_type_scat_dispersion_imag
_atom_type_scat_source
C C 0.0033 0.0016
;
International Tables for Crystallography
(Vol. C, Tables 4.2.6.8 and 6.1.1.4)
;
H H 0.0000 0.0000
;
International Tables for Crystallography
(Vol. C, Table 6.1.1.4)
;
Cl Cl 0.1484 0.1585
;
International Tables for Crystallography
(Vol. C, Tables 4.2.6.8 and 6.1.1.4)
;
S S 0.1246 0.1234
;
International Tables for Crystallography
(Vol. C, Tables 4.2.6.8 and 6.1.1.4)
;
Sn Sn -0.6537 1.4246
;
International Tables for Crystallography
(Vol. C, Tables 4.2.6.8 and 6.1.1.4)
;

loop_
_geom_angle_atom_site_label_1
_geom_angle_atom_site_label_2
_geom_angle_atom_site_label_3
_geom_angle
_geom_angle_publ_flag
Cl1 Sn1 C1 99.82(15) yes
Cl1 Sn1 C13 95.92(16) yes
Cl1 Sn1 C19 98.18(15) yes
C1 Sn1 C13 118.5(2) yes
C1 Sn1 C19 115.9(2) yes
C13 Sn1 C19 119.9(2) yes
Cl31 Sn31 C31 98.05(14) yes
Cl31 Sn31 C43 98.43(15) yes
Cl31 Sn31 C49 100.01(16) yes
C31 Sn31 C43 118.5(2) yes
C31 Sn31 C49 115.11(19) yes
C43 Sn31 C49 119.43(19) yes
C9 S1 C25 105.4(2) yes
C39 S31 C55 102.6(2) yes
Sn1 C1 C2 119.0(5) yes
Sn1 C1 C10 123.9(4) yes
C2 C1 C10 116.9(5) yes
C1 C2 C3 123.5(6) yes
C2 C3 C4 119.6(6) yes
C3 C4 C5 119.1(6) yes
C3 C4 C11 133.2(6) yes
C5 C4 C11 107.7(6) yes
C4 C5 C6 112.9(6) yes
C4 C5 C10 122.6(6) yes
C6 C5 C10 124.5(5) yes
C5 C6 C7 120.0(6) yes
C5 C6 C12 108.5(6) yes
C7 C6 C12 131.5(7) yes
C6 C7 C8 117.4(6) yes
C7 C8 C9 122.9(5) yes
S1 C9 C8 119.4(4) yes
S1 C9 C10 120.1(5) yes
C8 C9 C10 120.4(5) yes
C1 C10 C5 118.3(5) yes
C1 C10 C9 126.9(5) yes
C5 C10 C9 114.8(5) yes
C4 C11 C12 106.2(6) yes
C6 C12 C11 104.4(6) yes
Sn1 C13 C14 123.0(4) yes
Sn1 C13 C18 119.3(4) yes
C14 C13 C18 117.6(6) yes
C13 C14 C15 121.3(6) yes
C14 C15 C16 118.8(7) yes
C15 C16 C17 121.3(7) yes
C16 C17 C18 120.1(6) yes
C13 C18 C17 120.8(6) yes
Sn1 C19 C20 120.5(5) yes
Sn1 C19 C24 121.1(4) yes
C20 C19 C24 118.4(5) yes
C19 C20 C21 120.1(6) yes
C20 C21 C22 120.3(6) yes
C21 C22 C23 120.1(6) yes
C22 C23 C24 119.2(7) yes
C19 C24 C23 121.9(6) yes
S1 C25 C26 114.5(4) yes
S1 C25 C30 124.5(4) yes
C26 C25 C30 120.9(5) yes
C25 C26 C27 119.9(5) yes
C26 C27 C28 120.0(6) yes
C27 C28 C29 119.8(6) yes
C28 C29 C30 121.3(5) yes
C25 C30 C29 118.1(5) yes
Sn31 C31 C32 119.1(4) yes
Sn31 C31 C40 122.0(3) yes
C32 C31 C40 119.0(5) yes
C31 C32 C33 123.1(5) yes
C32 C33 C34 118.8(5) yes
C33 C34 C35 118.7(5) yes
C33 C34 C41 131.7(5) yes
C35 C34 C41 109.6(5) yes
C34 C35 C36 111.6(5) yes
C34 C35 C40 124.2(5) yes
C36 C35 C40 124.2(5) yes
C35 C36 C37 119.6(5) yes
C35 C36 C42 109.1(5) yes
C37 C36 C42 131.3(6) yes
C36 C37 C38 117.7(6) yes
C37 C38 C39 122.9(5) yes
S31 C39 C38 118.8(4) yes
S31 C39 C40 120.5(4) yes
C38 C39 C40 120.7(5) yes
C31 C40 C35 116.3(4) yes
C31 C40 C39 128.8(5) yes
C35 C40 C39 114.8(5) yes
C34 C41 C42 105.0(4) yes
C36 C42 C41 104.1(5) yes
Sn31 C43 C44 120.2(4) yes
Sn31 C43 C48 121.2(4) yes
C44 C43 C48 118.5(5) yes
C43 C44 C45 120.3(5) yes
C44 C45 C46 121.3(6) yes
C45 C46 C47 119.2(6) yes
C46 C47 C48 120.2(6) yes
C43 C48 C47 120.5(6) yes
Sn31 C49 C50 122.8(4) yes
Sn31 C49 C54 118.9(4) yes
C50 C49 C54 118.3(5) yes
C49 C50 C51 120.7(5) yes
C50 C51 C52 120.7(6) yes
C51 C52 C53 119.5(6) yes
C52 C53 C54 120.0(6) yes
C49 C54 C53 120.8(5) yes
S31 C55 C56 122.0(4) yes
S31 C55 C60 116.9(4) yes
C56 C55 C60 120.9(5) yes
C55 C56 C57 118.6(5) yes
C56 C57 C58 121.0(6) yes
C57 C58 C59 119.4(6) yes
C58 C59 C60 120.5(6) yes
C55 C60 C59 119.6(6) yes
C1 C2 H2 118.231 no
C3 C2 H2 118.254 no
C2 C3 H3 120.218 no
C4 C3 H3 120.215 no
C6 C7 H7 121.275 no
C8 C7 H7 121.279 no
C7 C8 H8 118.545 no
C9 C8 H8 118.556 no
C4 C11 H11A 110.484 no
C4 C11 H11B 110.490 no
C12 C11 H11A 110.494 no
C12 C11 H11B 110.497 no
H11A C11 H11B 108.674 no
C6 C12 H12A 110.876 no
C6 C12 H12B 110.879 no
C11 C12 H12A 110.869 no
C11 C12 H12B 110.877 no
H12A C12 H12B 108.911 no
C13 C14 H14 119.334 no
C15 C14 H14 119.316 no
C14 C15 H15 120.623 no
C16 C15 H15 120.622 no
C15 C16 H16 119.353 no
C17 C16 H16 119.356 no
C16 C17 H17 119.930 no
C18 C17 H17 119.950 no
C13 C18 H18 119.577 no
C17 C18 H18 119.586 no
C19 C20 H20 119.942 no
C21 C20 H20 119.936 no
C20 C21 H21 119.829 no
C22 C21 H21 119.852 no
C21 C22 H22 119.945 no
C23 C22 H22 119.953 no
C22 C23 H23 120.411 no
C24 C23 H23 120.417 no
C19 C24 H24 119.043 no
C23 C24 H24 119.051 no
C25 C26 H26 120.079 no
C27 C26 H26 120.061 no
C26 C27 H27 120.010 no
C28 C27 H27 120.012 no
C27 C28 H28 120.111 no
C29 C28 H28 120.105 no
C28 C29 H29 119.333 no
C30 C29 H29 119.331 no
C25 C30 H30 120.934 no
C29 C30 H30 120.947 no
C31 C32 H32 118.466 no
C33 C32 H32 118.465 no
C32 C33 H33 120.613 no
C34 C33 H33 120.629 no
C36 C37 H37 121.161 no
C38 C37 H37 121.162 no
C37 C38 H38 118.537 no
C39 C38 H38 118.548 no
C34 C41 H41A 110.746 no
C34 C41 H41B 110.752 no
C42 C41 H41A 110.751 no
C42 C41 H41B 110.761 no
H41A C41 H41B 108.825 no
C36 C42 H42A 110.925 no
C36 C42 H42B 110.927 no
C41 C42 H42A 110.924 no
C41 C42 H42B 110.939 no
H42A C42 H42B 108.943 no
C43 C44 H44 119.836 no
C45 C44 H44 119.819 no
C44 C45 H45 119.364 no
C46 C45 H45 119.361 no
C45 C46 H46 120.384 no
C47 C46 H46 120.387 no
C46 C47 H47 119.919 no
C48 C47 H47 119.901 no
C43 C48 H48 119.774 no
C47 C48 H48 119.757 no
C49 C50 H50 119.653 no
C51 C50 H50 119.648 no
C50 C51 H51 119.674 no
C52 C51 H51 119.664 no
C51 C52 H52 120.234 no
C53 C52 H52 120.226 no
C52 C53 H53 120.010 no
C54 C53 H53 120.017 no
C49 C54 H54 119.612 no
C53 C54 H54 119.619 no
C55 C56 H56 120.723 no
C57 C56 H56 120.712 no
C56 C57 H57 119.499 no
C58 C57 H57 119.496 no
C57 C58 H58 120.298 no
C59 C58 H58 120.296 no
C58 C59 H59 119.762 no
C60 C59 H59 119.761 no
C55 C60 H60 120.179 no
C59 C60 H60 120.173 no

loop_
_geom_bond_atom_site_label_1
_geom_bond_atom_site_label_2
_geom_bond_distance
_geom_bond_publ_flag
Sn1 Cl1 2.4639(14) yes
Sn1 C1 2.136(6) yes
Sn1 C13 2.115(6) yes
Sn1 C19 2.134(5) yes
Sn31 Cl31 2.4836(13) yes
Sn31 C31 2.143(5) yes
Sn31 C43 2.137(5) yes
Sn31 C49 2.108(5) yes
S1 C9 1.765(6) yes
S1 C25 1.785(6) yes
S31 C39 1.777(5) yes
S31 C55 1.785(5) yes
C1 C2 1.397(7) yes
C1 C10 1.434(9) yes
C2 C3 1.410(10) yes
C3 C4 1.351(11) yes
C4 C5 1.409(8) yes
C4 C11 1.505(11) yes
C5 C6 1.392(10) yes
C5 C10 1.408(8) yes
C6 C7 1.377(9) yes
C6 C12 1.525(10) yes
C7 C8 1.414(9) yes
C8 C9 1.385(9) yes
C9 C10 1.432(7) yes
C11 C12 1.532(11) yes
C13 C14 1.398(9) yes
C13 C18 1.389(8) yes
C14 C15 1.388(11) yes
C15 C16 1.367(11) yes
C16 C17 1.364(10) yes
C17 C18 1.377(10) yes
C19 C20 1.393(8) yes
C19 C24 1.396(10) yes
C20 C21 1.389(8) yes
C21 C22 1.388(11) yes
C22 C23 1.386(9) yes
C23 C24 1.376(8) yes
C25 C26 1.395(8) yes
C25 C30 1.387(7) yes
C26 C27 1.378(9) yes
C27 C28 1.383(8) yes
C28 C29 1.384(9) yes
C29 C30 1.390(9) yes
C31 C32 1.387(7) yes
C31 C40 1.426(8) yes
C32 C33 1.413(7) yes
C33 C34 1.371(8) yes
C34 C35 1.402(7) yes
C34 C41 1.493(8) yes
C35 C36 1.403(9) yes
C35 C40 1.407(7) yes
C36 C37 1.377(8) yes
C36 C42 1.515(8) yes
C37 C38 1.409(8) yes
C38 C39 1.380(9) yes
C39 C40 1.428(7) yes
C41 C42 1.556(9) yes
C43 C44 1.387(8) yes
C43 C48 1.392(7) yes
C44 C45 1.382(8) yes
C45 C46 1.373(9) yes
C46 C47 1.376(10) yes
C47 C48 1.398(8) yes
C49 C50 1.391(7) yes
C49 C54 1.391(8) yes
C50 C51 1.379(9) yes
C51 C52 1.369(10) yes
C52 C53 1.389(9) yes
C53 C54 1.382(9) yes
C55 C56 1.390(7) yes
C55 C60 1.374(7) yes
C56 C57 1.383(8) yes
C57 C58 1.384(9) yes
C58 C59 1.375(10) yes
C59 C60 1.383(9) yes
C2 H2 0.950 no
C3 H3 0.950 no
C7 H7 0.950 no
C8 H8 0.950 no
C11 H11A 0.990 no
C11 H11B 0.990 no
C12 H12A 0.990 no
C12 H12B 0.990 no
C14 H14 0.950 no
C15 H15 0.950 no
C16 H16 0.950 no
C17 H17 0.950 no
C18 H18 0.950 no
C20 H20 0.950 no
C21 H21 0.950 no
C22 H22 0.950 no
C23 H23 0.950 no
C24 H24 0.950 no
C26 H26 0.950 no
C27 H27 0.950 no
C28 H28 0.950 no
C29 H29 0.950 no
C30 H30 0.950 no
C32 H32 0.950 no
C33 H33 0.950 no
C37 H37 0.950 no
C38 H38 0.950 no
C41 H41A 0.990 no
C41 H41B 0.990 no
C42 H42A 0.990 no
C42 H42B 0.990 no
C44 H44 0.950 no
C45 H45 0.950 no
C46 H46 0.950 no
C47 H47 0.950 no
C48 H48 0.950 no
C50 H50 0.950 no
C51 H51 0.950 no
C52 H52 0.950 no
C53 H53 0.950 no
C54 H54 0.950 no
C56 H56 0.950 no
C57 H57 0.950 no
C58 H58 0.950 no
C59 H59 0.950 no
C60 H60 0.950 no

loop_
_geom_contact_atom_site_label_1
_geom_contact_atom_site_label_2
_geom_contact_distance
_geom_contact_publ_flag
_geom_contact_site_symmetry_2
Sn1 S1 2.9794(15) no .
Sn1 C9 3.546(6) no .
Sn31 S31 2.9892(15) no .
Sn31 C39 3.528(6) no .
Cl1 C2 3.452(7) no .
Cl31 C32 3.404(6) no .
S1 C1 3.203(5) no .
S1 C13 3.596(7) no .
S1 C19 3.426(5) no .
S1 C24 3.428(6) no .
S31 C31 3.252(5) no .
S31 C43 3.425(5) no .
S31 C49 3.497(6) no .
S31 C50 3.589(7) no .
C1 C4 2.848(9) no .
C2 C5 2.733(10) no .
C3 C6 3.587(10) no .
C3 C10 2.826(8) no .
C5 C8 2.725(8) no .
C6 C9 2.801(9) no .
C7 C10 2.877(9) no .
C8 C25 3.500(9) no .
C8 C30 3.502(9) no .
C9 C30 3.092(8) no .
C13 C16 2.773(10) no .
C13 C25 3.383(8) no .
C13 C26 3.408(8) no .
C14 C17 2.744(9) no .
C14 C26 3.547(9) no .
C15 C18 2.765(9) no .
C18 C25 3.434(9) no .
C18 C30 3.588(9) no .
C19 C22 2.789(8) no .
C20 C23 2.785(10) no .
C21 C24 2.753(9) no .
C25 C28 2.764(8) no .
C26 C29 2.759(8) no .
C27 C30 2.794(9) no .
C31 C34 2.829(7) no .
C32 C35 2.723(8) no .
C33 C36 3.594(8) no .
C33 C40 2.850(7) no .
C35 C38 2.725(7) no .
C36 C39 2.799(8) no .
C37 C40 2.874(9) no .
C38 C55 3.323(8) no .
C39 C56 3.193(8) no .
C43 C46 2.796(8) no .
C44 C47 2.762(8) no .
C45 C48 2.749(9) no .
C49 C52 2.788(9) no .
C49 C55 3.551(8) no .
C49 C56 3.411(8) no .
C50 C53 2.758(9) no .
C50 C55 3.291(9) no .
C50 C56 3.403(8) no .
C51 C54 2.755(8) no .
C55 C58 2.761(8) no .
C56 C59 2.771(8) no .
C57 C60 2.756(8) no .
Cl31 C42 3.559(6) no 1_455
S1 C32 3.450(5) no 1_465
S1 C33 3.573(5) no 1_465
C2 C38 3.381(8) no 1_455
C3 C38 3.541(8) no 1_455
C4 C28 3.577(8) no 2_577
C26 C35 3.489(7) no 1_465
C26 C40 3.572(7) no 1_465
C28 C4 3.577(8) no 2_577
C32 S1 3.450(5) no 1_645
C33 S1 3.573(5) no 1_645
C35 C26 3.489(7) no 1_645
C38 C2 3.381(8) no 1_655
C38 C3 3.541(8) no 1_655
C40 C26 3.572(7) no 1_645
C42 Cl31 3.559(6) no 1_655
C42 C49 3.502(8) no 1_655
C49 C42 3.502(8) no 1_455
C52 C52 3.451(11) no 2_666
Sn1 H2 3.0663 no .
Sn1 H14 3.1602 no .
Sn1 H18 3.0679 no .
Sn1 H20 3.1209 no .
Sn1 H24 3.1230 no .
Sn31 H32 3.0624 no .
Sn31 H44 3.1083 no .
Sn31 H48 3.1367 no .
Sn31 H50 3.1486 no .
Sn31 H54 3.0544 no .
Cl1 H2 2.7640 no .
Cl1 H20 3.4534 no .
Cl31 H32 2.6977 no .
Cl31 H54 3.3516 no .
S1 H8 2.7958 no .
S1 H24 3.0523 no .
S1 H26 2.7330 no .
S1 H30 2.9609 no .
S31 H38 2.7845 no .
S31 H50 3.2680 no .
S31 H56 2.9066 no .
S31 H60 2.7697 no .
C1 H3 3.3189 no .
C1 H18 3.3498 no .
C1 H24 3.3768 no .
C3 H11A 2.9126 no .
C3 H11B 2.9635 no .
C4 H2 3.2299 no .
C4 H12A 3.1274 no .
C4 H12B 3.0563 no .
C5 H3 3.2453 no .
C5 H7 3.2637 no .
C5 H11A 3.0454 no .
C5 H11B 2.9863 no .
C5 H12A 3.0545 no .
C5 H12B 3.0011 no .
C6 H8 3.2386 no .
C6 H11A 3.1172 no .
C6 H11B 3.0443 no .
C7 H12A 2.9419 no .
C7 H12B 2.9797 no .
C8 H30 2.9415 no .
C9 H7 3.3122 no .
C9 H24 3.3309 no .
C9 H30 2.6651 no .
C10 H2 3.2710 no .
C10 H8 3.2947 no .
C10 H24 3.4304 no .
C10 H30 3.3276 no .
C11 H3 2.8731 no .
C12 H7 2.8993 no .
C13 H15 3.2866 no .
C13 H17 3.2608 no .
C13 H26 3.4359 no .
C14 H16 3.2305 no .
C14 H18 3.2470 no .
C14 H20 3.4539 no .
C14 H26 3.3270 no .
C15 H17 3.2339 no .
C16 H14 3.2271 no .
C16 H18 3.2287 no .
C17 H15 3.2376 no .
C18 H14 3.2443 no .
C18 H16 3.2293 no .
C19 H14 3.5513 no .
C19 H21 3.2669 no .
C19 H23 3.2783 no .
C20 H14 3.2710 no .
C20 H22 3.2657 no .
C20 H24 3.2511 no .
C21 H23 3.2638 no .
C22 H20 3.2656 no .
C22 H24 3.2369 no .
C23 H21 3.2601 no .
C24 H20 3.2570 no .
C24 H22 3.2409 no .
C25 H8 3.4028 no .
C25 H18 3.4802 no .
C25 H27 3.2598 no .
C25 H29 3.2411 no .
C26 H28 3.2492 no .
C26 H30 3.2815 no .
C27 H29 3.2479 no .
C28 H26 3.2494 no .
C28 H30 3.2775 no .
C29 H27 3.2523 no .
C30 H8 3.4893 no .
C30 H18 3.3783 no .
C30 H26 3.2750 no .
C30 H28 3.2732 no .
C31 H33 3.3108 no .
C31 H44 3.4638 no .
C33 H41A 2.9599 no .
C33 H41B 2.8952 no .
C34 H32 3.2439 no .
C34 H42A 3.0350 no .
C34 H42B 3.1303 no .
C35 H33 3.2523 no .
C35 H37 3.2702 no .
C35 H41A 2.9888 no .
C35 H41B 3.0622 no .
C35 H42A 2.9980 no .
C35 H42B 3.0753 no .
C36 H38 3.2378 no .
C36 H41A 3.0384 no .
C36 H41B 3.1352 no .
C37 H42A 2.9762 no .
C37 H42B 2.9236 no .
C39 H37 3.3028 no .
C39 H56 2.9156 no .
C40 H32 3.2780 no .
C40 H38 3.2898 no .
C40 H56 3.2576 no .
C41 H33 2.8641 no .
C42 H37 2.8871 no .
C43 H45 3.2550 no .
C43 H47 3.2767 no .
C43 H50 3.5580 no .
C44 H46 3.2579 no .
C44 H48 3.2483 no .
C45 H47 3.2308 no .
C46 H44 3.2530 no .
C46 H48 3.2583 no .
C47 H45 3.2279 no .
C48 H44 3.2495 no .
C48 H46 3.2654 no .
C48 H50 3.1916 no .
C49 H48 3.4517 no .
C49 H51 3.2611 no .
C49 H53 3.2662 no .
C49 H56 3.2008 no .
C50 H48 3.1413 no .
C50 H52 3.2459 no .
C50 H54 3.2484 no .
C50 H56 3.5763 no .
C51 H53 3.2411 no .
C52 H50 3.2408 no .
C52 H54 3.2549 no .
C53 H51 3.2419 no .
C54 H50 3.2489 no .
C54 H52 3.2578 no .
C54 H56 3.3320 no .
C55 H38 3.1525 no .
C55 H50 3.1847 no .
C55 H57 3.2430 no .
C55 H59 3.2401 no .
C56 H58 3.2640 no .
C56 H60 3.2605 no .
C57 H59 3.2404 no .
C58 H56 3.2666 no .
C58 H60 3.2508 no .
C59 H57 3.2374 no .
C60 H50 3.4484 no .
C60 H56 3.2617 no .
C60 H58 3.2529 no .
H2 H3 2.3378 no .
H3 H11A 2.9412 no .
H3 H11B 3.0551 no .
H7 H8 2.3611 no .
H7 H12A 2.9897 no .
H7 H12B 3.0593 no .
H8 H30 3.0982 no .
H11A H12A 2.7250 no .
H11A H12B 2.2330 no .
H11B H12A 2.2324 no .
H11B H12B 2.7757 no .
H14 H15 2.3374 no .
H14 H20 2.6756 no .
H14 H26 3.4269 no .
H15 H16 2.3168 no .
H16 H17 2.3035 no .
H17 H18 2.3202 no .
H18 H30 3.5035 no .
H20 H21 2.3360 no .
H21 H22 2.3356 no .
H22 H23 2.3413 no .
H23 H24 2.3180 no .
H26 H27 2.3294 no .
H27 H28 2.3347 no .
H28 H29 2.3263 no .
H29 H30 2.3442 no .
H32 H33 2.3492 no .
H33 H41A 3.0394 no .
H33 H41B 2.9316 no .
H37 H38 2.3543 no .
H37 H42A 3.0704 no .
H37 H42B 2.9539 no .
H41A H42A 2.8078 no .
H41A H42B 2.2637 no .
H41B H42A 2.2640 no .
H41B H42B 2.7412 no .
H44 H45 2.3206 no .
H45 H46 2.3193 no .
H46 H47 2.3304 no .
H47 H48 2.3430 no .
H48 H50 2.4703 no .
H50 H51 2.3195 no .
H51 H52 2.3181 no .
H52 H53 2.3425 no .
H53 H54 2.3266 no .
H56 H57 2.3360 no .
H57 H58 2.3306 no .
H58 H59 2.3260 no .
H59 H60 2.3324 no .
Sn31 H42A 3.5575 no 1_455
Cl1 H12A 3.0301 no 1_655
Cl1 H37 3.2054 no 1_455
Cl1 H47 3.5041 no .
Cl1 H48 3.0776 no .
Cl1 H50 2.9461 no .
Cl31 H8 3.4141 no 1_645
Cl31 H14 3.5252 no 1_545
Cl31 H15 3.2750 no 1_545
Cl31 H22 3.2041 no 2_666
Cl31 H41B 3.3215 no 1_455
Cl31 H42A 3.0728 no 1_455
Cl31 H42B 3.4623 no 1_455
Cl31 H59 3.0947 no 1_545
S1 H32 3.3606 no 1_465
S1 H33 3.5957 no 1_465
S31 H11B 3.2139 no 1_655
C1 H29 3.0779 no 2_577
C1 H38 2.8735 no 1_455
C2 H11A 3.5627 no 2_567
C2 H29 3.4442 no 2_577
C2 H38 2.8280 no 1_455
C3 H11A 3.0287 no 2_567
C3 H27 3.3689 no 1_545
C3 H28 3.4628 no 1_545
C3 H28 3.1237 no 2_577
C3 H38 3.1763 no 1_455
C4 H28 2.7009 no 2_577
C4 H38 3.4895 no 1_455
C5 H28 2.9382 no 2_577
C5 H29 3.2446 no 2_577
C5 H38 3.5426 no 1_455
C5 H60 3.3028 no 1_455
C6 H17 3.4714 no 2_577
C6 H28 3.3420 no 2_577
C6 H60 2.9783 no 1_455
C7 H17 2.9315 no 2_577
C7 H60 2.8371 no 1_455
C8 H17 3.3544 no 2_577
C8 H60 3.0271 no 1_455
C9 H29 3.4604 no 2_577
C9 H60 3.3884 no 1_455
C10 H29 2.9280 no 2_577
C10 H38 3.2778 no 1_455
C10 H60 3.5528 no 1_455
C11 H3 3.3329 no 2_567
C11 H28 3.0477 no 2_577
C12 H28 3.3761 no 2_577
C12 H46 3.1288 no 2_567
C13 H7 3.2992 no 1_655
C14 H7 3.0509 no 1_655
C14 H41B 3.2296 no 1_465
C15 H7 3.1125 no 1_655
C15 H8 3.3392 no 1_655
C15 H42A 3.5228 no 1_465
C16 H7 3.3856 no 1_655
C16 H17 3.3095 no 2_677
C17 H7 3.5993 no 1_655
C17 H16 3.4512 no 2_677
C17 H17 3.5567 no 2_677
C18 H7 3.5499 no 1_655
C18 H29 3.5715 no 2_577
C18 H45 3.5142 no 2_667
C19 H33 3.1414 no 1_465
C19 H51 3.4187 no .
C20 H33 3.2255 no 1_465
C20 H41B 3.2592 no 1_465
C20 H51 2.8524 no .
C21 H21 3.1535 no 2_676
C21 H33 3.1510 no 1_465
C21 H41A 2.9813 no 2_766
C21 H51 2.9448 no .
C22 H21 3.5043 no 2_676
C22 H33 3.0032 no 1_465
C22 H41A 3.0133 no 2_766
C22 H51 3.5570 no .
C22 H54 3.3966 no 2_666
C23 H33 2.9363 no 1_465
C23 H53 3.5161 no 2_666
C23 H54 3.1073 no 2_666
C24 H33 2.9872 no 1_465
C24 H38 3.3271 no 1_455
C25 H44 2.8189 no 1_465
C26 H44 3.0900 no 1_465
C27 H3 3.1323 no 1_565
C27 H44 3.3757 no 1_465
C28 H3 3.0799 no 1_565
C28 H44 3.4216 no 1_465
C28 H45 3.4984 no 1_465
C29 H18 3.3421 no 2_577
C29 H30 3.0110 no 2_577
C29 H44 3.1909 no 1_465
C29 H45 2.8785 no 1_465
C30 H18 3.5220 no 2_577
C30 H29 3.2103 no 2_577
C30 H30 3.2203 no 2_577
C30 H44 2.8862 no 1_465
C30 H45 3.2043 no 1_465
C31 H26 3.2244 no 1_645
C31 H57 3.0973 no 2_766
C32 H26 3.1522 no 1_645
C32 H57 2.9918 no 2_766
C32 H58 3.3630 no 2_766
C33 H26 2.9275 no 1_645
C33 H57 3.3456 no 2_766
C33 H58 3.0611 no 2_766
C34 H26 2.6893 no 1_645
C34 H52 3.3007 no 2_766
C35 H26 2.7113 no 1_645
C35 H27 3.5975 no 1_645
C35 H52 3.2430 no 2_766
C35 H53 3.5765 no 2_766
C36 H26 3.3617 no 1_645
C36 H27 3.5052 no 1_645
C36 H52 2.9532 no 2_766
C36 H53 3.2177 no 2_766
C37 H27 3.5851 no 1_645
C37 H48 3.5302 no 1_655
C37 H53 2.9936 no 2_766
C38 H2 3.5704 no 1_655
C38 H24 3.5391 no 1_655
C38 H53 3.1900 no 2_766
C40 H26 3.0417 no 1_645
C40 H57 3.5178 no 2_766
C41 H14 3.3836 no 1_645
C41 H21 3.3969 no 2_766
C41 H22 3.2907 no 2_766
C41 H26 3.4209 no 1_645
C41 H52 2.9974 no 2_766
C42 H48 3.4550 no 1_655
C42 H52 2.8633 no 2_766
C43 H11B 3.2121 no 1_655
C43 H15 3.0515 no 1_545
C43 H42A 3.5619 no 1_455
C44 H11B 2.8929 no 1_655
C44 H15 3.2449 no 1_545
C45 H11A 3.4955 no 1_655
C45 H11B 2.8692 no 1_655
C45 H15 3.5543 no 1_545
C45 H16 3.1840 no 1_545
C45 H18 3.5545 no 2_667
C46 H11A 3.5890 no 1_655
C46 H11B 3.1595 no 1_655
C46 H12A 3.5311 no 1_655
C46 H12B 3.0592 no 2_567
C46 H16 2.9273 no 1_545
C47 H11B 3.4330 no 1_655
C47 H12A 3.1294 no 1_655
C47 H12B 3.3119 no 2_567
C47 H15 3.5283 no 1_545
C47 H16 3.3396 no 1_545
C47 H46 3.5744 no 2_667
C48 H11B 3.4604 no 1_655
C48 H12A 3.3607 no 1_655
C48 H15 3.1962 no 1_545
C48 H42A 3.2555 no 1_455
C49 H42A 3.4613 no 1_455
C49 H42B 2.6879 no 1_455
C50 H37 3.2437 no 1_455
C50 H42B 2.8978 no 1_455
C51 H37 3.4339 no 1_455
C51 H42B 3.3456 no 1_455
C52 H41A 3.4073 no 2_766
C52 H42B 3.3130 no 2_766
C52 H52 3.3853 no 2_666
C53 H42B 3.4364 no 1_455
C53 H52 3.4505 no 2_666
C53 H56 3.4699 no 2_766
C54 H23 3.4457 no 2_666
C54 H42B 2.9663 no 1_455
C54 H56 3.5747 no 2_766
C54 H57 3.2919 no 2_766
C56 H53 3.5773 no 2_766
C56 H54 3.5104 no 2_766
C57 H23 3.1626 no 1_655
C57 H54 3.1368 no 2_766
C58 H23 3.1682 no 1_655
C59 H20 3.4166 no .
C60 H24 3.4349 no 1_655
H2 C38 3.5704 no 1_455
H2 H11A 3.4103 no 2_567
H2 H37 3.2554 no 1_455
H2 H38 3.1689 no 1_455
H2 H47 2.8952 no .
H3 C11 3.3329 no 2_567
H3 C27 3.1323 no 1_545
H3 C28 3.0799 no 1_545
H3 H3 3.4920 no 2_567
H3 H11A 2.4280 no 2_567
H3 H27 2.6519 no 1_545
H3 H28 2.5458 no 1_545
H3 H28 3.4868 no 2_577
H7 C13 3.2992 no 1_455
H7 C14 3.0509 no 1_455
H7 C15 3.1125 no 1_455
H7 C16 3.3856 no 1_455
H7 C17 3.5993 no 1_455
H7 C18 3.5499 no 1_455
H7 H14 3.3989 no 1_455
H7 H15 3.4936 no 1_455
H7 H17 2.8343 no 2_577
H7 H60 3.1995 no 1_455
H8 Cl31 3.4141 no 1_465
H8 C15 3.3392 no 1_455
H8 H15 3.0308 no 1_455
H8 H17 3.5336 no 2_577
H8 H44 3.2300 no 1_465
H8 H60 3.4594 no 1_455
H11A C2 3.5627 no 2_567
H11A C3 3.0287 no 2_567
H11A C45 3.4955 no 1_455
H11A C46 3.5890 no 1_455
H11A H2 3.4103 no 2_567
H11A H3 2.4280 no 2_567
H11A H28 2.7262 no 2_577
H11A H45 3.5327 no 1_455
H11A H47 3.3971 no 2_567
H11B S31 3.2139 no 1_455
H11B C43 3.2121 no 1_455
H11B C44 2.8929 no 1_455
H11B C45 2.8692 no 1_455
H11B C46 3.1595 no 1_455
H11B C47 3.4330 no 1_455
H11B C48 3.4604 no 1_455
H11B H44 3.2661 no 1_455
H11B H45 3.2363 no 1_455
H12A Cl1 3.0301 no 1_455
H12A C46 3.5311 no 1_455
H12A C47 3.1294 no 1_455
H12A C48 3.3607 no 1_455
H12A H46 2.9153 no 2_567
H12A H47 3.2347 no 1_455
H12A H60 3.5533 no 1_455
H12B C46 3.0592 no 2_567
H12B C47 3.3119 no 2_567
H12B H16 2.9501 no 2_577
H12B H28 3.1695 no 2_577
H12B H46 2.4643 no 2_567
H12B H47 2.9651 no 2_567
H14 Cl31 3.5252 no 1_565
H14 C41 3.3836 no 1_465
H14 H7 3.3989 no 1_655
H14 H41B 2.4649 no 1_465
H14 H42A 3.3728 no 1_465
H15 Cl31 3.2750 no 1_565
H15 C43 3.0515 no 1_565
H15 C44 3.2449 no 1_565
H15 C45 3.5543 no 1_565
H15 C47 3.5283 no 1_565
H15 C48 3.1962 no 1_565
H15 H7 3.4936 no 1_655
H15 H8 3.0308 no 1_655
H15 H42A 2.9838 no 1_465
H15 H48 3.5889 no 1_565
H16 C17 3.4512 no 2_677
H16 C45 3.1840 no 1_565
H16 C46 2.9273 no 1_565
H16 C47 3.3396 no 1_565
H16 H12B 2.9501 no 2_577
H16 H17 3.1531 no 2_677
H16 H45 3.4408 no 1_565
H16 H46 3.0359 no 1_565
H17 C6 3.4714 no 2_577
H17 C7 2.9315 no 2_577
H17 C8 3.3544 no 2_577
H17 C16 3.3095 no 2_677
H17 C17 3.5567 no 2_677
H17 H7 2.8343 no 2_577
H17 H8 3.5336 no 2_577
H17 H16 3.1531 no 2_677
H17 H17 3.5858 no 2_677
H17 H30 3.2067 no 2_577
H18 C29 3.3421 no 2_577
H18 C30 3.5220 no 2_577
H18 C45 3.5545 no 2_667
H18 H29 2.6742 no 2_577
H18 H30 3.0535 no 2_577
H18 H45 2.7375 no 2_667
H20 C59 3.4166 no .
H20 H41B 3.0646 no 1_465
H20 H51 2.9820 no .
H20 H59 3.0583 no .
H21 C21 3.1535 no 2_676
H21 C22 3.5043 no 2_676
H21 C41 3.3969 no 2_766
H21 H21 2.6233 no 2_676
H21 H22 3.2837 no 2_676
H21 H41A 2.4958 no 2_766
H21 H51 3.1396 no .
H21 H58 3.5688 no .
H22 Cl31 3.2041 no 2_666
H22 C41 3.2907 no 2_766
H22 H21 3.2837 no 2_676
H22 H33 3.4943 no 1_465
H22 H41A 2.5652 no 2_766
H22 H41B 3.2540 no 2_766
H22 H54 3.1756 no 2_666
H22 H58 3.4572 no 2_676
H23 C54 3.4457 no 2_666
H23 C57 3.1626 no 1_455
H23 C58 3.1682 no 1_455
H23 H33 3.4120 no 1_465
H23 H53 3.4755 no 2_666
H23 H54 2.6177 no 2_666
H23 H57 3.3388 no 1_455
H23 H58 3.3705 no 1_455
H24 C38 3.5391 no 1_455
H24 C60 3.4349 no 1_455
H24 H33 3.4768 no 1_465
H24 H38 2.7928 no 1_455
H26 C31 3.2244 no 1_465
H26 C32 3.1522 no 1_465
H26 C33 2.9275 no 1_465
H26 C34 2.6893 no 1_465
H26 C35 2.7113 no 1_465
H26 C36 3.3617 no 1_465
H26 C40 3.0417 no 1_465
H26 C41 3.4209 no 1_465
H26 H33 3.4751 no 1_465
H26 H41B 3.2996 no 1_465
H26 H44 3.5914 no 1_465
H27 C3 3.3689 no 1_565
H27 C35 3.5975 no 1_465
H27 C36 3.5052 no 1_465
H27 C37 3.5851 no 1_465
H27 H3 2.6519 no 1_565
H28 C3 3.4628 no 1_565
H28 C3 3.1237 no 2_577
H28 C4 2.7009 no 2_577
H28 C5 2.9382 no 2_577
H28 C6 3.3420 no 2_577
H28 C11 3.0477 no 2_577
H28 C12 3.3761 no 2_577
H28 H3 2.5458 no 1_565
H28 H3 3.4868 no 2_577
H28 H11A 2.7262 no 2_577
H28 H12B 3.1695 no 2_577
H29 C1 3.0779 no 2_577
H29 C2 3.4442 no 2_577
H29 C5 3.2446 no 2_577
H29 C9 3.4604 no 2_577
H29 C10 2.9280 no 2_577
H29 C18 3.5715 no 2_577
H29 C30 3.2103 no 2_577
H29 H18 2.6742 no 2_577
H29 H30 2.5925 no 2_577
H29 H45 2.7798 no 1_465
H30 C29 3.0110 no 2_577
H30 C30 3.2203 no 2_577
H30 H17 3.2067 no 2_577
H30 H18 3.0535 no 2_577
H30 H29 2.5925 no 2_577
H30 H30 3.0089 no 2_577
H30 H44 3.2899 no 1_465
H30 H45 3.3268 no 1_465
H32 S1 3.3606 no 1_645
H32 H57 3.2559 no 2_766
H32 H58 3.3627 no 2_766
H33 S1 3.5957 no 1_645
H33 C19 3.1414 no 1_645
H33 C20 3.2255 no 1_645
H33 C21 3.1510 no 1_645
H33 C22 3.0032 no 1_645
H33 C23 2.9363 no 1_645
H33 C24 2.9872 no 1_645
H33 H22 3.4943 no 1_645
H33 H23 3.4120 no 1_645
H33 H24 3.4768 no 1_645
H33 H26 3.4751 no 1_645
H33 H58 2.8411 no 2_766
H37 Cl1 3.2054 no 1_655
H37 C50 3.2437 no 1_655
H37 C51 3.4339 no 1_655
H37 H2 3.2554 no 1_655
H37 H48 2.9321 no 1_655
H37 H50 2.9454 no 1_655
H37 H51 3.2689 no 1_655
H37 H53 3.2714 no 2_766
H38 C1 2.8735 no 1_655
H38 C2 2.8280 no 1_655
H38 C3 3.1763 no 1_655
H38 C4 3.4895 no 1_655
H38 C5 3.5426 no 1_655
H38 C10 3.2778 no 1_655
H38 C24 3.3271 no 1_655
H38 H2 3.1689 no 1_655
H38 H24 2.7928 no 1_655
H38 H53 3.5637 no 2_766
H41A C21 2.9813 no 2_766
H41A C22 3.0133 no 2_766
H41A C52 3.4073 no 2_766
H41A H21 2.4958 no 2_766
H41A H22 2.5652 no 2_766
H41A H52 2.5595 no 2_766
H41B Cl31 3.3215 no 1_655
H41B C14 3.2296 no 1_645
H41B C20 3.2592 no 1_645
H41B H14 2.4649 no 1_645
H41B H20 3.0646 no 1_645
H41B H22 3.2540 no 2_766
H41B H26 3.2996 no 1_645
H42A Sn31 3.5575 no 1_655
H42A Cl31 3.0728 no 1_655
H42A C15 3.5228 no 1_645
H42A C43 3.5619 no 1_655
H42A C48 3.2555 no 1_655
H42A C49 3.4613 no 1_655
H42A H14 3.3728 no 1_645
H42A H15 2.9838 no 1_645
H42A H48 2.7881 no 1_655
H42B Cl31 3.4623 no 1_655
H42B C49 2.6879 no 1_655
H42B C50 2.8978 no 1_655
H42B C51 3.3456 no 1_655
H42B C52 3.3130 no 2_766
H42B C53 3.4364 no 1_655
H42B C54 2.9663 no 1_655
H42B H48 3.5259 no 1_655
H42B H50 3.2896 no 1_655
H42B H52 2.4166 no 2_766
H42B H54 3.3705 no 1_655
H44 C25 2.8189 no 1_645
H44 C26 3.0900 no 1_645
H44 C27 3.3757 no 1_645
H44 C28 3.4216 no 1_645
H44 C29 3.1909 no 1_645
H44 C30 2.8862 no 1_645
H44 H8 3.2300 no 1_645
H44 H11B 3.2661 no 1_655
H44 H26 3.5914 no 1_645
H44 H30 3.2899 no 1_645
H45 C18 3.5142 no 2_667
H45 C28 3.4984 no 1_645
H45 C29 2.8785 no 1_645
H45 C30 3.2043 no 1_645
H45 H11A 3.5327 no 1_655
H45 H11B 3.2363 no 1_655
H45 H16 3.4408 no 1_545
H45 H18 2.7375 no 2_667
H45 H29 2.7798 no 1_645
H45 H30 3.3268 no 1_645
H46 C12 3.1288 no 2_567
H46 C47 3.5744 no 2_667
H46 H12A 2.9153 no 2_567
H46 H12B 2.4643 no 2_567
H46 H16 3.0359 no 1_545
H46 H46 3.4456 no 2_667
H46 H47 3.0516 no 2_667
H47 Cl1 3.5041 no .
H47 H2 2.8952 no .
H47 H11A 3.3971 no 2_567
H47 H12A 3.2347 no 1_655
H47 H12B 2.9651 no 2_567
H47 H46 3.0516 no 2_667
H48 Cl1 3.0776 no .
H48 C37 3.5302 no 1_455
H48 C42 3.4550 no 1_455
H48 H15 3.5889 no 1_545
H48 H37 2.9321 no 1_455
H48 H42A 2.7881 no 1_455
H48 H42B 3.5259 no 1_455
H50 Cl1 2.9461 no .
H50 H37 2.9454 no 1_455
H50 H42B 3.2896 no 1_455
H51 C19 3.4187 no .
H51 C20 2.8524 no .
H51 C21 2.9448 no .
H51 C22 3.5570 no .
H51 H20 2.9820 no .
H51 H21 3.1396 no .
H51 H37 3.2689 no 1_455
H51 H53 3.5456 no 2_666
H52 C34 3.3007 no 2_766
H52 C35 3.2430 no 2_766
H52 C36 2.9532 no 2_766
H52 C41 2.9974 no 2_766
H52 C42 2.8633 no 2_766
H52 C52 3.3853 no 2_666
H52 C53 3.4505 no 2_666
H52 H41A 2.5595 no 2_766
H52 H42B 2.4166 no 2_766
H52 H52 3.5800 no 2_666
H53 C23 3.5161 no 2_666
H53 C35 3.5765 no 2_766
H53 C36 3.2177 no 2_766
H53 C37 2.9936 no 2_766
H53 C38 3.1900 no 2_766
H53 C56 3.5773 no 2_766
H53 H23 3.4755 no 2_666
H53 H37 3.2714 no 2_766
H53 H38 3.5637 no 2_766
H53 H51 3.5456 no 2_666
H53 H56 3.1833 no 2_766
H54 C22 3.3966 no 2_666
H54 C23 3.1073 no 2_666
H54 C56 3.5104 no 2_766
H54 C57 3.1368 no 2_766
H54 H22 3.1756 no 2_666
H54 H23 2.6177 no 2_666
H54 H42B 3.3705 no 1_455
H54 H56 3.3945 no 2_766
H54 H57 2.6795 no 2_766
H56 C53 3.4699 no 2_766
H56 C54 3.5747 no 2_766
H56 H53 3.1833 no 2_766
H56 H54 3.3945 no 2_766
H56 H56 3.1026 no 2_766
H56 H57 3.1836 no 2_766
H57 C31 3.0973 no 2_766
H57 C32 2.9918 no 2_766
H57 C33 3.3456 no 2_766
H57 C40 3.5178 no 2_766
H57 C54 3.2919 no 2_766
H57 H23 3.3388 no 1_655
H57 H32 3.2559 no 2_766
H57 H54 2.6795 no 2_766
H57 H56 3.1836 no 2_766
H58 C32 3.3630 no 2_766
H58 C33 3.0611 no 2_766
H58 H21 3.5688 no .
H58 H22 3.4572 no 2_676
H58 H23 3.3705 no 1_655
H58 H32 3.3627 no 2_766
H58 H33 2.8411 no 2_766
H59 Cl31 3.0947 no 1_565
H59 H20 3.0583 no .
H60 C5 3.3028 no 1_655
H60 C6 2.9783 no 1_655
H60 C7 2.8371 no 1_655
H60 C8 3.0271 no 1_655
H60 C9 3.3884 no 1_655
H60 C10 3.5528 no 1_655
H60 H7 3.1995 no 1_655
H60 H8 3.4594 no 1_655
H60 H12A 3.5533 no 1_655

loop_
_geom_torsion_atom_site_label_1
_geom_torsion_atom_site_label_2
_geom_torsion_atom_site_label_3
_geom_torsion_atom_site_label_4
_geom_torsion
_geom_torsion_publ_flag
Cl1 Sn1 C1 C2 1.6(4) no
Cl1 Sn1 C1 C10 -172.6(3) no
Cl1 Sn1 C13 C14 84.5(4) no
Cl1 Sn1 C13 C18 -92.9(4) no
Cl1 Sn1 C19 C20 -56.7(3) no
Cl1 Sn1 C19 C24 124.0(3) no
C1 Sn1 C13 C14 -170.9(3) no
C1 Sn1 C13 C18 11.7(5) no
C13 Sn1 C1 C2 -100.8(4) no
C13 Sn1 C1 C10 85.1(4) no
C1 Sn1 C19 C20 -161.8(3) no
C1 Sn1 C19 C24 18.8(4) no
C19 Sn1 C1 C2 105.7(4) no
C19 Sn1 C1 C10 -68.4(4) no
C13 Sn1 C19 C20 45.0(4) no
C13 Sn1 C19 C24 -134.3(3) no
C19 Sn1 C13 C14 -18.5(5) no
C19 Sn1 C13 C18 164.1(3) no
Cl31 Sn31 C31 C32 4.4(3) no
Cl31 Sn31 C31 C40 -175.4(3) no
Cl31 Sn31 C43 C44 83.3(4) no
Cl31 Sn31 C43 C48 -98.9(4) no
Cl31 Sn31 C49 C50 129.0(4) no
Cl31 Sn31 C49 C54 -52.4(4) no
C31 Sn31 C43 C44 -20.7(4) no
C31 Sn31 C43 C48 157.2(3) no
C43 Sn31 C31 C32 108.6(3) no
C43 Sn31 C31 C40 -71.2(4) no
C31 Sn31 C49 C50 -127.1(4) no
C31 Sn31 C49 C54 51.5(4) no
C49 Sn31 C31 C32 -100.7(3) no
C49 Sn31 C31 C40 79.5(4) no
C43 Sn31 C49 C50 23.3(5) no
C43 Sn31 C49 C54 -158.1(3) no
C49 Sn31 C43 C44 -170.1(3) no
C49 Sn31 C43 C48 7.7(5) no
C9 S1 C25 C26 -178.3(4) no
C9 S1 C25 C30 1.4(5) no
C25 S1 C9 C8 80.4(4) no
C25 S1 C9 C10 -102.9(4) no
C39 S31 C55 C56 49.6(5) no
C39 S31 C55 C60 -135.8(4) no
C55 S31 C39 C38 69.8(4) no
C55 S31 C39 C40 -112.2(4) no
Sn1 C1 C2 C3 -171.9(3) no
Sn1 C1 C10 C5 171.9(3) no
Sn1 C1 C10 C9 -7.0(7) no
C2 C1 C10 C5 -2.3(7) no
C2 C1 C10 C9 178.8(5) no
C10 C1 C2 C3 2.6(8) no
C1 C2 C3 C4 0.2(9) no
C2 C3 C4 C5 -3.1(8) no
C2 C3 C4 C11 177.7(5) no
C3 C4 C5 C6 -177.4(5) no
C3 C4 C5 C10 3.3(8) no
C3 C4 C11 C12 174.6(6) no
C5 C4 C11 C12 -4.7(6) no
C11 C4 C5 C6 2.1(6) no
C11 C4 C5 C10 -177.3(5) no
C4 C5 C6 C7 -178.9(5) no
C4 C5 C6 C12 1.5(6) no
C4 C5 C10 C1 -0.5(8) no
C4 C5 C10 C9 178.5(5) no
C6 C5 C10 C1 -179.8(5) no
C6 C5 C10 C9 -0.8(8) no
C10 C5 C6 C7 0.5(9) no
C10 C5 C6 C12 -179.1(5) no
C5 C6 C7 C8 0.6(9) no
C5 C6 C12 C11 -4.4(7) no
C7 C6 C12 C11 176.1(6) no
C12 C6 C7 C8 -180.0(6) no
C6 C7 C8 C9 -1.3(9) no
C7 C8 C9 S1 177.6(5) no
C7 C8 C9 C10 1.0(8) no
S1 C9 C10 C1 2.3(7) no
S1 C9 C10 C5 -176.6(3) no
C8 C9 C10 C1 178.9(5) no
C8 C9 C10 C5 0.1(7) no
C4 C11 C12 C6 5.4(7) no
Sn1 C13 C14 C15 -177.7(4) no
Sn1 C13 C18 C17 178.1(3) no
C14 C13 C18 C17 0.6(8) no
C18 C13 C14 C15 -0.3(8) no
C13 C14 C15 C16 -0.0(9) no
C14 C15 C16 C17 0.0(10) no
C15 C16 C17 C18 0.3(10) no
C16 C17 C18 C13 -0.6(10) no
Sn1 C19 C20 C21 -177.9(3) no
Sn1 C19 C24 C23 178.7(3) no
C20 C19 C24 C23 -0.6(8) no
C24 C19 C20 C21 1.4(8) no
C19 C20 C21 C22 -0.8(8) no
C20 C21 C22 C23 -0.5(8) no
C21 C22 C23 C24 1.3(8) no
C22 C23 C24 C19 -0.7(8) no
S1 C25 C26 C27 179.0(4) no
S1 C25 C30 C29 -179.6(4) no
C26 C25 C30 C29 0.0(8) no
C30 C25 C26 C27 -0.7(8) no
C25 C26 C27 C28 0.5(9) no
C26 C27 C28 C29 0.2(10) no
C27 C28 C29 C30 -0.9(10) no
C28 C29 C30 C25 0.7(9) no
Sn31 C31 C32 C33 -179.5(3) no
Sn31 C31 C40 C35 177.7(3) no
Sn31 C31 C40 C39 -1.5(7) no
C32 C31 C40 C35 -2.1(6) no
C32 C31 C40 C39 178.6(4) no
C40 C31 C32 C33 0.3(7) no
C31 C32 C33 C34 1.3(7) no
C32 C33 C34 C35 -0.9(7) no
C32 C33 C34 C41 178.5(4) no
C33 C34 C35 C36 177.3(4) no
C33 C34 C35 C40 -1.1(7) no
C33 C34 C41 C42 -173.4(5) no
C35 C34 C41 C42 6.0(5) no
C41 C34 C35 C36 -2.2(6) no
C41 C34 C35 C40 179.5(4) no
C34 C35 C36 C37 178.0(4) no
C34 C35 C36 C42 -2.8(6) no
C34 C35 C40 C31 2.6(7) no
C34 C35 C40 C39 -178.1(4) no
C36 C35 C40 C31 -175.6(4) no
C36 C35 C40 C39 3.7(7) no
C40 C35 C36 C37 -3.6(7) no
C40 C35 C36 C42 175.6(4) no
C35 C36 C37 C38 1.6(7) no
C35 C36 C42 C41 6.3(5) no
C37 C36 C42 C41 -174.7(5) no
C42 C36 C37 C38 -177.4(5) no
C36 C37 C38 C39 -0.0(8) no
C37 C38 C39 S31 178.3(4) no
C37 C38 C39 C40 0.4(7) no
S31 C39 C40 C31 -0.8(7) no
S31 C39 C40 C35 180.0(3) no
C38 C39 C40 C31 177.2(4) no
C38 C39 C40 C35 -2.1(6) no
C34 C41 C42 C36 -7.3(5) no
Sn31 C43 C44 C45 178.3(4) no
Sn31 C43 C48 C47 -177.8(4) no
C44 C43 C48 C47 0.1(9) no
C48 C43 C44 C45 0.4(9) no
C43 C44 C45 C46 -0.5(10) no
C44 C45 C46 C47 0.0(10) no
C45 C46 C47 C48 0.5(10) no
C46 C47 C48 C43 -0.6(10) no
Sn31 C49 C50 C51 178.4(3) no
Sn31 C49 C54 C53 -176.6(4) no
C50 C49 C54 C53 2.0(9) no
C54 C49 C50 C51 -0.2(8) no
C49 C50 C51 C52 -1.7(9) no
C50 C51 C52 C53 1.7(10) no
C51 C52 C53 C54 0.2(11) no
C52 C53 C54 C49 -2.0(10) no
S31 C55 C56 C57 175.5(4) no
S31 C55 C60 C59 -176.0(4) no
C56 C55 C60 C59 -1.2(9) no
C60 C55 C56 C57 1.1(9) no
C55 C56 C57 C58 -1.2(9) no
C56 C57 C58 C59 1.5(11) no
C57 C58 C59 C60 -1.7(11) no
C58 C59 C60 C55 1.5(11) no
